data_4105466
loop_
_publ_author_name
'Monika Plabst'
'Lynne B. McCusker'
'Thomas Bein'

_publ_section_title
;
 Exceptional Ion-Exchange Selectivity in a Flexible Open Framework
 Lanthanum(III) tetrakisphosphonate
;
_journal_name_full 'Journal of the American Chemical Society'
_journal_page_first 18112
_journal_page_last 18118
_journal_paper_doi 10.1021/ja904636y
_journal_volume 131
_journal_year 2009
_chemical_formula_sum 'C8 H6 La Na O12 P4'
_space_group_IT_number 14
_symmetry_cell_setting monoclinic
_symmetry_Int_Tables_number 14
_symmetry_space_group_name_Hall '-P 2yn'
_symmetry_space_group_name_H-M 'P 1 21/n 1'
_cell_angle_alpha 90.0
_cell_angle_beta 100.7(5)
_cell_angle_gamma 90.0
_cell_formula_units_Z 4
_cell_length_a 7.1510(1)
_cell_length_b 22.7160(2)
_cell_length_c 10.1132(2)
_cell_volume 1614(3)
_pd_proc_ls_prof_wR_expected 0.075
_pd_proc_ls_prof_wR_factor 0.086
_refine_ls_R_factor_all 0.055
_cod_data_source_file ja904636y_si_001.cif
_cod_data_source_block NaLa(H4L)_dehyd
_cod_original_sg_symbol_H-M 'P 21/n'
_cod_original_formula_sum 'C8 H6 O12 P4 La Na'
_cod_database_code 4105466

loop_
_symmetry_equiv_pos_as_xyz
+x,+y,+z
1/2-x,1/2+y,1/2-z
-x,-y,-z
1/2+x,1/2-y,1/2+z

loop_
_atom_site_label
_atom_site_type_symbol
_atom_site_fract_x
_atom_site_fract_y
_atom_site_fract_z
_atom_site_U_iso_or_equiv
_atom_site_occupancy
La(1) La 0.501(1) 0.0177(1) 0.7551(7) 0.004(1) 1.0
Na(1) Na 0.053(2) 0.0513(4) 0.740(2) 0.005(5) 1.0
P(1) P -0.110(1) 0.3837(5) 0.510(1) 0.019(2) 1.0
P(2) P 0.300(1) 0.4224(5) 0.543(1) 0.019 1.0
P(3) P 0.565(1) 0.1157(5) 0.462(1) 0.019 1.0
P(4) P 0.167(1) 0.0704(5) 0.428(1) 0.019 1.0
O(1) O -0.233(2) 0.3277(7) 0.531(2) 0.035(3) 1.125
O(2) O -0.165(2) 0.4346(8) 0.592(2) 0.010(3) 1.0
O(3) O -0.146(2) 0.400(1) 0.363(1) 0.010 1.0
O(4) O 0.508(1) 0.4001(7) 0.599(2) 0.035 1.125
O(5) O 0.263(2) 0.4779(6) 0.616(2) 0.010 1.0
O(6) O 0.281(2) 0.4354(7) 0.395(1) 0.010 1.0
O(7) O 0.594(2) 0.097(1) 0.607(2) 0.010 1.0
O(8) O 0.682(2) 0.1743(7) 0.451(2) 0.035 1.125
O(9) O 0.637(2) 0.0681(8) 0.380(2) 0.010 1.0
O(10) O -0.045(2) 0.0926(8) 0.406(2) 0.010 1.0
O(11) O 0.224(2) 0.0475(7) 0.569(1) 0.010 1.0
O(12) O 0.184(2) 0.0214(7) 0.329(2) 0.035 1.125
C(1) C 0.138(1) 0.3648(5) 0.573(1) 0.008(4) 1.0
C(2) C 0.192(2) 0.3041(5) 0.527(1) 0.008 1.0
C(3) C 0.182(3) 0.2930(5) 0.391(1) 0.008 1.0
C(4) C 0.228(4) 0.2373(6) 0.349(1) 0.008 1.0
C(5) C 0.254(2) 0.1908(5) 0.440(1) 0.008 1.0
C(6) C 0.257(3) 0.2017(5) 0.575(1) 0.008 1.0
C(7) C 0.208(3) 0.2571(5) 0.616(1) 0.008 1.0
C(8) C 0.317(1) 0.1309(5) 0.395(1) 0.008 1.0
H(11) H 0.1535 0.3599 0.6669 0.008 1.0
H(31) H 0.1395 0.3228 0.3231 0.008 1.0
H(41) H 0.2487 0.2319 0.2556 0.008 1.0
H(61) H 0.2693 0.1687 0.6325 0.008 1.0
H(71) H 0.1537 0.2596 0.6954 0.008 1.0
H(81) H 0.2997 0.1332 0.2953 0.008 1.0
